data_2211242
loop_
_publ_author_name
'Ya-Ru Pan'
'Li-Bin Wang'
'Pei-Ying Zhan'
'Yan-Ling Niu'
'Gao-Quan Zhang'

_publ_section_title
;<i>catena</i>-Poly[[[tetraaquacadmium(II)]-\m-4,4'-bipyridine-\k^2^<i>N</i>:<i>N</i>']
 benzene-1,4-dicarboxylate]
;
_journal_coeditor_code XU2141
_journal_issue 11
_journal_name_full 'Acta Crystallographica Section E'
_journal_page_first m3034
_journal_page_last m3035
_journal_paper_doi 10.1107/S160053680604270X
_journal_volume 62
_journal_year 2006
_chemical_formula_iupac '[Cd (C10 H8 N2) (H2 O)4] (C8 H4 O4)'
_chemical_formula_moiety 'C10 H16 Cd N2 O4 2+, C8 H4 O4 2-'
_chemical_formula_sum 'C18 H20 Cd N2 O8'
_chemical_formula_weight 504.76
_chemical_name_systematic
;
catena-Poly[[[tetraaquacadmium(II)]-\m-4,4'-bipyridine-\k^2^N:N']
benzene-1,4-dicarboxylate]
;
_space_group_IT_number 13
_symmetry_cell_setting monoclinic
_symmetry_space_group_name_Hall '-P 2yac'
_symmetry_space_group_name_H-M 'P 1 2/n 1'
_atom_sites_solution_hydrogens geom
_atom_sites_solution_primary direct
_atom_sites_solution_secondary difmap
_audit_creation_method SHELXL-97
_cell_angle_alpha 90.00
_cell_angle_beta 102.143(5)
_cell_angle_gamma 90.00
_cell_formula_units_Z 2
_cell_length_a 7.029(5)
_cell_length_b 11.649(5)
_cell_length_c 11.541(5)
_cell_measurement_reflns_used 4486
_cell_measurement_temperature 293(2)
_cell_measurement_theta_max 28.3
_cell_measurement_theta_min 2.5
_cell_volume 923.8(9)
_computing_cell_refinement PROCESS-AUTO
_computing_data_collection 'PROCESS-AUTO (Rigaku, 1998)'
_computing_data_reduction 'CrystalStructure (Rigaku/MSC, 2002)'
_computing_molecular_graphics 'SHELXTL-Plus (Sheldrick, 1990)'
_computing_publication_material SHELXTL-Plus
_computing_structure_refinement 'SHELXL97 (Sheldrick, 1997)'
_computing_structure_solution 'SHELXS97 (Sheldrick, 1997)'
_diffrn_ambient_temperature 293(2)
_diffrn_measured_fraction_theta_full 0.99
_diffrn_measured_fraction_theta_max 0.94
_diffrn_measurement_device_type 'Rigaku R-AXIS RAPID'
_diffrn_measurement_method \w
_diffrn_radiation_monochromator graphite
_diffrn_radiation_source 'fine-focus sealed tube'
_diffrn_radiation_type MoK\a
_diffrn_radiation_wavelength 0.71069
_diffrn_reflns_av_R_equivalents 0.028
_diffrn_reflns_av_sigmaI/netI 0.034
_diffrn_reflns_limit_h_max 9
_diffrn_reflns_limit_h_min -8
_diffrn_reflns_limit_k_max 14
_diffrn_reflns_limit_k_min -15
_diffrn_reflns_limit_l_max 15
_diffrn_reflns_limit_l_min -15
_diffrn_reflns_number 5565
_diffrn_reflns_theta_full 25.0
_diffrn_reflns_theta_max 28.3
_diffrn_reflns_theta_min 2.5
_diffrn_standards_interval_count 0
_diffrn_standards_interval_time 0
_diffrn_standards_number 0
_exptl_absorpt_coefficient_mu 1.234
_exptl_absorpt_correction_T_max 0.808
_exptl_absorpt_correction_T_min 0.716
_exptl_absorpt_correction_type multi-scan
_exptl_absorpt_process_details '(ABSCOR; Higashi, 1995)'
_exptl_crystal_colour colorless
_exptl_crystal_density_diffrn 1.815
_exptl_crystal_density_method 'not measured'
_exptl_crystal_description block
_exptl_crystal_F_000 508
_exptl_crystal_size_max 0.29
_exptl_crystal_size_mid 0.23
_exptl_crystal_size_min 0.18
_refine_diff_density_max 0.38
_refine_diff_density_min -0.31
_refine_ls_extinction_coef 0.0024(4)
_refine_ls_extinction_expression Fc^*^=kFc[1+0.001xFc^2^\l^3^/sin(2\q)]^-1/4^
_refine_ls_extinction_method SHELXL97
_refine_ls_goodness_of_fit_ref 1.052
_refine_ls_hydrogen_treatment constr
_refine_ls_matrix_type full
_refine_ls_number_parameters 137
_refine_ls_number_reflns 2169
_refine_ls_number_restraints 4
_refine_ls_restrained_S_all 1.051
_refine_ls_R_factor_all 0.034
_refine_ls_R_factor_gt 0.028
_refine_ls_shift/su_max 0.005
_refine_ls_shift/su_mean 0.001
_refine_ls_structure_factor_coef Fsqd
_refine_ls_weighting_details 'calc w=1/[\s^2^(Fo^2^)+(0.0246P)^2^+0.1889P] where P=(Fo^2^+2Fc^2^)/3'
_refine_ls_weighting_scheme calc
_refine_ls_wR_factor_gt 0.058
_refine_ls_wR_factor_ref 0.060
_reflns_number_gt 1894
_reflns_number_total 2169
_reflns_threshold_expression I>2\s(I)
_cod_data_source_file xu2141.cif
_cod_data_source_block I
_cod_original_sg_symbol_H-M 'P 2/n'
_cod_database_code 2211242
_cod_database_fobs_code 2211242

loop_
_symmetry_equiv_pos_as_xyz
'x, y, z'
'-x+1/2, y, -z+1/2'
'-x, -y, -z'
'x-1/2, -y, z-1/2'

loop_
_atom_site_type_symbol
_atom_site_label
_atom_site_fract_x
_atom_site_fract_y
_atom_site_fract_z
_atom_site_U_iso_or_equiv
_atom_site_adp_type
_atom_site_calc_flag
_atom_site_refinement_flags
_atom_site_occupancy
Cd Cd1 0.2500 0.392589(19) 0.2500 0.03033(10) Uani d S 1
O O1 0.2487(3) 0.38409(14) 0.84582(15) 0.0437(4) Uani d . 1
O O2 0.2074(3) -0.21758(15) 0.65089(15) 0.0425(4) Uani d . 1
N N1 0.2500 0.1942(2) 0.2500 0.0314(6) Uani d S 1
N N2 0.2500 -0.4135(2) 0.2500 0.0313(6) Uani d S 1
C C1 0.2500 0.3335(3) 0.7500 0.0315(7) Uani d S 1
C C2 0.2500 0.2035(3) 0.7500 0.0282(7) Uani d S 1
C C3 0.3082(3) 0.1422(2) 0.8549(2) 0.0325(5) Uani d . 1
H H3 0.3467 0.1815 0.9262 0.039 Uiso calc R 1
C C4 0.3097(3) 0.0233(2) 0.85460(19) 0.0316(5) Uani d . 1
H H4 0.3512 -0.0161 0.9255 0.038 Uiso calc R 1
C C5 0.2500 -0.0380(3) 0.7500 0.0279(7) Uani d S 1
C C6 0.2500 -0.1670(3) 0.7500 0.0313(7) Uani d S 1
C C7 0.1851(4) 0.1339(2) 0.1509(2) 0.0349(5) Uani d . 1
H H7 0.1392 0.1739 0.0808 0.042 Uiso calc R 1
C C8 0.1830(3) 0.0161(2) 0.14728(19) 0.0316(5) Uani d . 1
H H8 0.1366 -0.0218 0.0760 0.038 Uiso calc R 1
C C9 0.2500 -0.0464(3) 0.2500 0.0264(6) Uani d S 1
C C10 0.2500 -0.1741(3) 0.2500 0.0244(6) Uani d S 1
C C11 0.2614(4) -0.2360(2) 0.3541(2) 0.0332(5) Uani d . 1
H H11 0.2690 -0.1980 0.4258 0.040 Uiso calc R 1
C C12 0.2614(4) -0.3538(2) 0.3501(2) 0.0353(5) Uani d . 1
H H12 0.2698 -0.3940 0.4206 0.042 Uiso calc R 1
O O1W 0.5676(2) 0.40669(13) 0.35528(15) 0.0382(4) Uani d D 1
H H1WA 0.6206 0.4695 0.3462 0.057 Uiso d RD 1
H H1WB 0.6419 0.3497 0.3514 0.057 Uiso d RD 1
O O2W 0.3835(3) 0.37430(16) 0.08328(15) 0.0470(5) Uani d D 1
H H2WA 0.4852 0.3335 0.0961 0.071 Uiso d RD 1
H H2WB 0.3421 0.3762 0.0092 0.071 Uiso d RD 1

loop_
_atom_site_aniso_label
_atom_site_aniso_U_11
_atom_site_aniso_U_22
_atom_site_aniso_U_33
_atom_site_aniso_U_12
_atom_site_aniso_U_13
_atom_site_aniso_U_23
Cd1 0.04220(16) 0.01727(14) 0.03068(14) 0.000 0.00577(10) 0.000
O1 0.0674(12) 0.0297(10) 0.0324(9) 0.0100(9) 0.0068(8) -0.0024(7)
O2 0.0569(11) 0.0292(10) 0.0393(10) 0.0011(8) 0.0056(8) -0.0056(8)
N1 0.0406(16) 0.0212(14) 0.0329(14) 0.000 0.0089(12) 0.000
N2 0.0424(16) 0.0201(14) 0.0304(14) 0.000 0.0055(12) 0.000
C1 0.0334(18) 0.0289(19) 0.0305(17) 0.000 0.0029(13) 0.000
C2 0.0275(16) 0.0271(18) 0.0305(16) 0.000 0.0075(13) 0.000
C3 0.0404(14) 0.0297(13) 0.0265(11) -0.0019(10) 0.0049(10) -0.0038(9)
C4 0.0375(13) 0.0308(13) 0.0257(11) 0.0009(10) 0.0046(10) 0.0057(9)
C5 0.0275(16) 0.0242(17) 0.0331(17) 0.000 0.0091(13) 0.000
C6 0.0291(17) 0.0274(18) 0.0377(18) 0.000 0.0079(14) 0.000
C7 0.0460(15) 0.0254(12) 0.0323(13) 0.0017(10) 0.0054(11) 0.0039(10)
C8 0.0397(14) 0.0249(13) 0.0282(12) -0.0004(10) 0.0023(10) -0.0018(9)
C9 0.0276(16) 0.0202(16) 0.0315(16) 0.000 0.0067(13) 0.000
C10 0.0245(15) 0.0176(15) 0.0301(15) 0.000 0.0033(12) 0.000
C11 0.0456(14) 0.0257(13) 0.0282(12) -0.0008(11) 0.0077(10) -0.0019(10)
C12 0.0519(15) 0.0241(12) 0.0288(12) 0.0002(11) 0.0064(11) 0.0040(9)
O1W 0.0414(10) 0.0247(9) 0.0459(10) -0.0009(7) 0.0029(8) -0.0005(7)
O2W 0.0559(12) 0.0555(13) 0.0309(9) 0.0121(9) 0.0119(8) 0.0027(8)

loop_
_atom_type_symbol
_atom_type_description
_atom_type_scat_dispersion_real
_atom_type_scat_dispersion_imag
_atom_type_scat_source
C C 0.0033 0.0016 'International Tables Vol C Tables 4.2.6.8 and 6.1.1.4'
H H 0.0000 0.0000 'International Tables Vol C Tables 4.2.6.8 and 6.1.1.4'
N N 0.0061 0.0033 'International Tables Vol C Tables 4.2.6.8 and 6.1.1.4'
O O 0.0106 0.0060 'International Tables Vol C Tables 4.2.6.8 and 6.1.1.4'
Cd Cd -0.8075 1.2024 'International Tables Vol C Tables 4.2.6.8 and 6.1.1.4'

loop_
_geom_angle_atom_site_label_1
_geom_angle_atom_site_label_2
_geom_angle_atom_site_label_3
_geom_angle_site_symmetry_1
_geom_angle_site_symmetry_3
_geom_angle
N2 Cd1 N1 1_565 . 180.0
N2 Cd1 O1W 1_565 . 85.92(4)
N1 Cd1 O1W . . 94.08(4)
O1W Cd1 O1W 2 . 171.85(8)
N2 Cd1 O2W 1_565 . 95.27(5)
N1 Cd1 O2W . . 84.73(5)
O1W Cd1 O2W 2 . 94.87(8)
O1W Cd1 O2W . . 85.88(8)
N1 Cd1 O2W . 2 84.73(5)
O1W Cd1 O2W . 2 94.87(8)
O2W Cd1 O2W . 2 169.47(9)
C7 N1 C7 . 2 116.7(3)
C7 N1 Cd1 . . 121.64(15)
C7 N1 Cd1 2 . 121.64(15)
C12 N2 C12 . 2 117.3(3)
C12 N2 Cd1 . 1_545 121.36(14)
C12 N2 Cd1 2 1_545 121.36(14)
O1 C1 O1 . 2_556 124.0(3)
O1 C1 C2 . . 118.01(16)
O1 C1 C2 2_556 . 118.01(16)
C3 C2 C3 2_556 . 118.2(3)
C3 C2 C1 2_556 . 120.89(15)
C3 C2 C1 . . 120.89(15)
C4 C3 C2 . . 120.8(2)
C4 C3 H3 . . 119.6
C2 C3 H3 . . 119.6
C3 C4 C5 . . 121.0(2)
C3 C4 H4 . . 119.5
C5 C4 H4 . . 119.5
C4 C5 C4 . 2_556 118.1(3)
C4 C5 C6 . . 120.94(15)
C4 C5 C6 2_556 . 120.94(15)
O2 C6 O2 . 2_556 124.5(3)
O2 C6 C5 . . 117.77(16)
O2 C6 C5 2_556 . 117.77(16)
N1 C7 C8 . . 123.3(2)
N1 C7 H7 . . 118.3
C8 C7 H7 . . 118.3
C7 C8 C9 . . 119.9(2)
C7 C8 H8 . . 120.0
C9 C8 H8 . . 120.0
C8 C9 C8 . 2 116.7(3)
C8 C9 C10 . . 121.65(15)
C8 C9 C10 2 . 121.65(15)
C11 C10 C11 2 . 117.4(3)
C11 C10 C9 2 . 121.28(14)
C11 C10 C9 . . 121.28(14)
C12 C11 C10 . . 119.4(2)
C12 C11 H11 . . 120.3
C10 C11 H11 . . 120.3
N2 C12 C11 . . 123.3(2)
N2 C12 H12 . . 118.4
C11 C12 H12 . . 118.4
Cd1 O1W H1WA . . 113.7
Cd1 O1W H1WB . . 116.8
H1WA O1W H1WB . . 112.4
Cd1 O2W H2WA . . 112.4
Cd1 O2W H2WB . . 136.4
H2WA O2W H2WB . . 106.9

loop_
_geom_bond_atom_site_label_1
_geom_bond_atom_site_label_2
_geom_bond_site_symmetry_2
_geom_bond_distance
_geom_bond_publ_flag
Cd1 N1 . 2.311(3) yes
Cd1 N2 1_565 2.259(3) yes
Cd1 O1W . 2.312(2) yes
Cd1 O2W . 2.3213(19) yes
O1 C1 . 1.255(2) ?
O2 C6 . 1.266(2) ?
N1 C7 . 1.338(3) ?
N2 C12 . 1.337(3) ?
C1 O1 2_556 1.255(2) ?
C1 C2 . 1.514(5) ?
C2 C3 2_556 1.391(3) ?
C2 C3 . 1.391(3) ?
C3 C4 . 1.385(3) ?
C3 H3 . 0.9300 ?
C4 C5 . 1.389(3) ?
C4 H4 . 0.9300 ?
C5 C4 2_556 1.389(3) ?
C5 C6 . 1.502(5) ?
C6 O2 2_556 1.266(2) ?
C7 C8 . 1.374(3) ?
C7 H7 . 0.9300 ?
C8 C9 . 1.386(3) ?
C8 H8 . 0.9300 ?
C9 C8 2 1.386(3) ?
C9 C10 . 1.488(4) ?
C10 C11 2 1.389(3) ?
C10 C11 . 1.389(3) ?
C11 C12 . 1.372(3) ?
C11 H11 . 0.9300 ?
C12 H12 . 0.9300 ?
O1W H1WA . 0.8380 ?
O1W H1WB . 0.8521 ?
O2W H2WA . 0.8450 ?
O2W H2WB . 0.8435 ?

loop_
_geom_hbond_atom_site_label_D
_geom_hbond_atom_site_label_H
_geom_hbond_atom_site_label_A
_geom_hbond_site_symmetry_A
_geom_hbond_distance_DH
_geom_hbond_distance_HA
_geom_hbond_distance_DA
_geom_hbond_angle_DHA
O1W H1WA O1 4_665 0.84 1.93 2.762(2) 173
O1W H1WB O2 3_656 0.85 1.87 2.722(3) 175
O2W H2WA O2 4_655 0.85 2.06 2.894(3) 169
O2W H2WB O1 1_554 0.84 1.86 2.707(3) 179

loop_
_geom_torsion_atom_site_label_1
_geom_torsion_atom_site_label_2
_geom_torsion_atom_site_label_3
_geom_torsion_atom_site_label_4
_geom_torsion_site_symmetry_1
_geom_torsion_site_symmetry_4
_geom_torsion
O1W Cd1 N1 C7 2 . 48.10(13)
O1W Cd1 N1 C7 . . -131.90(13)
O2W Cd1 N1 C7 . . -46.43(14)
O2W Cd1 N1 C7 2 . 133.57(14)
O1W Cd1 N1 C7 2 2 -131.90(13)
O1W Cd1 N1 C7 . 2 48.10(13)
O2W Cd1 N1 C7 . 2 133.57(14)
O2W Cd1 N1 C7 2 2 -46.43(14)
O1 C1 C2 C3 . 2_556 159.96(16)
O1 C1 C2 C3 2_556 2_556 -20.04(16)
O1 C1 C2 C3 . . -20.04(16)
O1 C1 C2 C3 2_556 . 159.96(16)
C3 C2 C3 C4 2_556 . 0.53(15)
C1 C2 C3 C4 . . -179.47(15)
C2 C3 C4 C5 . . -1.1(3)
C3 C4 C5 C4 . 2_556 0.54(15)
C3 C4 C5 C6 . . -179.46(15)
C4 C5 C6 O2 . . -175.03(14)
C4 C5 C6 O2 2_556 . 4.97(14)
C4 C5 C6 O2 . 2_556 4.97(14)
C4 C5 C6 O2 2_556 2_556 -175.03(14)
C7 N1 C7 C8 2 . -0.07(17)
Cd1 N1 C7 C8 . . 179.93(17)
N1 C7 C8 C9 . . 0.1(3)
C7 C8 C9 C8 . 2 -0.06(16)
C7 C8 C9 C10 . . 179.94(16)
C8 C9 C10 C11 . 2 19.19(16)
C8 C9 C10 C11 2 2 -160.81(16)
C8 C9 C10 C11 . . -160.81(16)
C8 C9 C10 C11 2 . 19.19(16)
C11 C10 C11 C12 2 . 0.14(17)
C9 C10 C11 C12 . . -179.86(17)
Cd1 N2 C12 C11 1_545 . -179.84(18)
C10 C11 C12 N2 . . -0.3(4)
